data_7126728
loop_
_publ_author_name
'Taggart, Garrett A.'
'Lorzing, Gregory R.'
'Dworzak, Michael R.'
'Yap, Glenn P. A.'
'Bloch, Eric D.'

_publ_section_title
;
 Synthesis and characterization of low-nuclearity lantern-type porous
 coordination cages.
;
_journal_issue 63
_journal_name_full 'Chemical communications (Cambridge, England)'
_journal_page_first 8924
_journal_page_last 8927
_journal_paper_doi 10.1039/d0cc03266b
_journal_volume 56
_journal_year 2020
_chemical_formula_moiety 'C86 H56 Mo4 O19, C84 H56 Cl Mo4 O16'
_chemical_formula_sum 'C170 H112 Cl Mo8 O35'
_chemical_formula_weight 3517.56
_chemical_properties_physical Efflorescent,Oxygen-sensitive
_space_group_crystal_system monoclinic
_space_group_IT_number 12
_space_group_name_Hall '-C 2y'
_space_group_name_H-M_alt 'C 1 2/m 1'
_atom_sites_solution_hydrogens geom
_atom_sites_solution_primary iterative
_atom_sites_solution_secondary difmap
_audit_creation_method SHELXL-2018/3
_audit_update_record
;
2020-04-23 deposited with the CCDC.	2020-06-19 downloaded from the CCDC.
;
_cell_angle_alpha 90
_cell_angle_beta 101.794(2)
_cell_angle_gamma 90
_cell_formula_units_Z 2
_cell_length_a 12.8297(7)
_cell_length_b 26.2957(15)
_cell_length_c 27.2919(13)
_cell_measurement_reflns_used 2019
_cell_measurement_temperature 175(2)
_cell_measurement_theta_max 37.92
_cell_measurement_theta_min 3.36
_cell_volume 9013.0(8)
_computing_cell_refinement 'Bruker SAINT'
_computing_data_collection 'Bruker APEX2'
_computing_data_reduction 'Bruker SAINT'
_computing_molecular_graphics 'Bruker SHELXTL'
_computing_publication_material 'Bruker SHELXTL'
_computing_structure_refinement 'SHELXL-2018/3 (Sheldrick, 2018)'
_computing_structure_solution 'SHELXS-97 (Sheldrick 2008)'
_diffrn_ambient_temperature 175(2)
_diffrn_detector_area_resol_mean 8.33
_diffrn_measured_fraction_theta_full 0.994
_diffrn_measured_fraction_theta_max 0.994
_diffrn_measurement_device_type 'Bruker APEX-II CCD'
_diffrn_measurement_method '\f and \w scans'
_diffrn_radiation_type CuK\a
_diffrn_radiation_wavelength 1.54184
_diffrn_reflns_av_R_equivalents 0.0995
_diffrn_reflns_av_unetI/netI 0.0973
_diffrn_reflns_Laue_measured_fraction_full 0.994
_diffrn_reflns_Laue_measured_fraction_max 0.994
_diffrn_reflns_limit_h_max 10
_diffrn_reflns_limit_h_min -10
_diffrn_reflns_limit_k_max 21
_diffrn_reflns_limit_k_min -21
_diffrn_reflns_limit_l_max 22
_diffrn_reflns_limit_l_min -22
_diffrn_reflns_number 19304
_diffrn_reflns_point_group_measured_fraction_full 0.994
_diffrn_reflns_point_group_measured_fraction_max 0.994
_diffrn_reflns_theta_full 40.010
_diffrn_reflns_theta_max 40.010
_diffrn_reflns_theta_min 3.309
_exptl_absorpt_coefficient_mu 5.082
_exptl_absorpt_correction_T_max 0.7479
_exptl_absorpt_correction_T_min 0.6435
_exptl_absorpt_correction_type multi-scan
_exptl_absorpt_process_details
; 
 SADABS 2016/2: Krause, L., Herbst-Irmer, R., Sheldrick G.M. & Stalke D., 
 J. Appl. Cryst. 48 (2015) 3-10 
;
_exptl_crystal_colour orange
_exptl_crystal_density_diffrn 1.296
_exptl_crystal_description plate
_exptl_crystal_F_000 3530
_exptl_crystal_size_max 0.079
_exptl_crystal_size_mid 0.039
_exptl_crystal_size_min 0.039
_refine_diff_density_max 1.021
_refine_diff_density_min -0.764
_refine_diff_density_rms 0.080
_refine_ls_extinction_method none
_refine_ls_goodness_of_fit_ref 1.054
_refine_ls_hydrogen_treatment constr
_refine_ls_matrix_type full
_refine_ls_number_parameters 236
_refine_ls_number_reflns 2825
_refine_ls_number_restraints 56
_refine_ls_restrained_S_all 1.045
_refine_ls_R_factor_all 0.0712
_refine_ls_R_factor_gt 0.0523
_refine_ls_shift/su_max 0.000
_refine_ls_shift/su_mean 0.000
_refine_ls_structure_factor_coef Fsqd
_refine_ls_weighting_details 'w=1/[\s^2^(Fo^2^)+(0.0350P)^2^+65.4349P] where P=(Fo^2^+2Fc^2^)/3'
_refine_ls_weighting_scheme calc
_refine_ls_wR_factor_gt 0.1285
_refine_ls_wR_factor_ref 0.1398
_reflns_Friedel_coverage 0.000
_reflns_number_gt 2144
_reflns_number_total 2825
_reflns_threshold_expression 'I > 2\s(I)'
_cod_data_source_file d0cc03266b2.cif
_cod_data_source_block eric398_sq_sq
_cod_depositor_comments 'Adding full bibliography for 7126725--7126728.cif.'
_cod_original_sg_symbol_H-M 'C 2/m'
_cod_database_code 7126728
_shelx_shelxl_version_number 2018/3
_shelx_space_group_comment
; 
The symmetry employed for this shelxl refinement is uniquely defined 
by the following loop, which should always be used as a source of 
symmetry information in preference to the above space-group names. 
They are only intended as comments. 
;
_shelx_estimated_absorpt_t_min 0.690
_shelx_estimated_absorpt_t_max 0.826

loop_
_space_group_symop_operation_xyz
'x, y, z'
'-x, y, -z'
'x+1/2, y+1/2, z'
'-x+1/2, y+1/2, -z'
'-x, -y, -z'
'x, -y, z'
'-x+1/2, -y+1/2, -z'
'x+1/2, -y+1/2, z'

loop_
_atom_site_label
_atom_site_type_symbol
_atom_site_fract_x
_atom_site_fract_y
_atom_site_fract_z
_atom_site_U_iso_or_equiv
_atom_site_adp_type
_atom_site_occupancy
_atom_site_site_symmetry_order
_atom_site_calc_flag
_atom_site_refinement_flags_posn
_atom_site_refinement_flags_adp
_atom_site_refinement_flags_occupancy
_atom_site_disorder_assembly
_atom_site_disorder_group
Mo1_1 Mo 0.28196(11) 0.500000 -0.02174(5) 0.0654(6) Uani 1 2 d S T P . .
Mo2_1 Mo 0.11477(11) 0.500000 -0.03615(5) 0.0685(6) Uani 1 2 d S T P . .
O1_1 O 0.2898(6) 0.4423(3) 0.0328(3) 0.062(2) Uiso 1 1 d . U . . .
O2_1 O 0.1141(6) 0.4423(3) 0.0175(3) 0.068(2) Uiso 1 1 d . U . . .
O3_1 O 0.8926(6) 0.4434(3) 0.0911(3) 0.061(2) Uiso 1 1 d . U . . .
O4_1 O 0.7165(6) 0.4436(3) 0.0764(3) 0.059(2) Uiso 1 1 d . U . . .
Cl_1 Cl 0.500000 0.500000 0.000000 0.081(2) Uiso 1 4 d S . P . .
C1_1 C 0.2028(11) 0.4233(5) 0.0407(5) 0.070(4) Uiso 1 1 d . U . . .
C2_1 C 0.2053(10) 0.3828(5) 0.0764(5) 0.064(4) Uiso 1 1 d . U . . .
C3_1 C 0.1177(11) 0.3532(5) 0.0782(5) 0.084(4) Uiso 1 1 d . U . . .
H3_1 H 0.052609 0.359033 0.055109 0.101 Uiso 1 1 calc R U . . .
C4_1 C 0.1239(12) 0.3150(5) 0.1133(5) 0.089(4) Uiso 1 1 d . U . . .
H4_1 H 0.062992 0.294534 0.113403 0.107 Uiso 1 1 calc R U . . .
C5_1 C 0.2176(11) 0.3055(5) 0.1491(5) 0.083(4) Uiso 1 1 d . U . . .
H5_1 H 0.220321 0.279490 0.173465 0.100 Uiso 1 1 calc R U . . .
C6_1 C 0.3062(10) 0.3355(5) 0.1474(5) 0.069(4) Uiso 1 1 d . U . . .
C7_1 C 0.3003(10) 0.3722(5) 0.1113(5) 0.072(4) Uiso 1 1 d . U . . .
H7_1 H 0.362521 0.391164 0.109604 0.086 Uiso 1 1 calc R U . . .
C8_1 C 0.4089(10) 0.3272(5) 0.1852(5) 0.070(4) Uiso 1 1 d . U . . .
C9_1 C 0.4075(11) 0.3165(5) 0.2350(5) 0.078(4) Uiso 1 1 d . U . . .
H9_1 H 0.341350 0.311849 0.245019 0.094 Uiso 1 1 calc R U . . .
C10_1 C 0.5011(11) 0.3126(5) 0.2700(5) 0.079(4) Uiso 1 1 d . U . . .
C11_1 C 0.5981(10) 0.3192(5) 0.2549(5) 0.070(4) Uiso 1 1 d . U . . .
H11_1 H 0.662733 0.316577 0.279059 0.084 Uiso 1 1 calc R U . . .
C12_1 C 0.6019(10) 0.3292(5) 0.2059(5) 0.071(4) Uiso 1 1 d . U . . .
C13_1 C 0.5065(11) 0.3330(5) 0.1708(5) 0.082(4) Uiso 1 1 d . U . . .
H13_1 H 0.507956 0.339705 0.136754 0.099 Uiso 1 1 calc R U . . .
C14_1 C 0.7039(10) 0.3402(5) 0.1900(5) 0.070(4) Uiso 1 1 d . U . . .
C15_1 C 0.7970(10) 0.3136(5) 0.2116(5) 0.073(4) Uiso 1 1 d . U . . .
H15_1 H 0.796210 0.288720 0.236765 0.088 Uiso 1 1 calc R U . . .
C16_1 C 0.8913(11) 0.3247(5) 0.1952(5) 0.083(4) Uiso 1 1 d . U . . .
H16_1 H 0.953853 0.306285 0.209458 0.100 Uiso 1 1 calc R U . . .
C17_1 C 0.8976(10) 0.3604(5) 0.1597(5) 0.074(4) Uiso 1 1 d . U . . .
H17_1 H 0.962925 0.366616 0.149577 0.089 Uiso 1 1 calc R U . . .
C18_1 C 0.8054(10) 0.3877(5) 0.1386(4) 0.061(4) Uiso 1 1 d . U . . .
C19_1 C 0.7115(11) 0.3758(5) 0.1540(5) 0.075(4) Uiso 1 1 d . U . . .
H19_1 H 0.648543 0.393365 0.138641 0.090 Uiso 1 1 calc R U . . .
C20_1 C 0.8066(11) 0.4244(5) 0.0996(5) 0.067(4) Uiso 1 1 d . U . . .
C21_1 C 0.4994(12) 0.3021(5) 0.3238(5) 0.101(5) Uiso 1 1 d . U . . .
H21A_1 H 0.555360 0.277532 0.337330 0.151 Uiso 1 1 calc R U . . .
H21B_1 H 0.429866 0.288035 0.326320 0.151 Uiso 1 1 calc R U . . .
H21C_1 H 0.511693 0.333776 0.343028 0.151 Uiso 1 1 calc R U . . .
Mo1_2 Mo 0.500000 0.39232(5) 0.500000 0.0497(6) Uani 1 2 d S T P . .
Mo2_2 Mo 0.500000 0.31200(5) 0.500000 0.0472(6) Uani 1 2 d S T P . .
O1_2 O 0.3825(5) 0.3944(3) 0.4345(3) 0.048(2) Uiso 1 1 d . U . . .
O2_2 O 0.3794(5) 0.3105(3) 0.4339(2) 0.0405(19) Uiso 1 1 d . U . . .
O3_2 O 0.6150(5) 0.3955(3) 0.4554(3) 0.051(2) Uiso 1 1 d . U . . .
O4_2 O 0.6177(5) 0.3110(3) 0.4551(2) 0.048(2) Uiso 1 1 d . U . . .
O5_2 O 0.500000 0.500000 0.500000 0.096(6) Uiso 1 4 d S . P . .
O6_2 O 0.500000 0.2221(5) 0.500000 0.080(4) Uiso 1 2 d S U P . .
C1_2 C 0.3467(9) 0.3529(5) 0.4144(4) 0.050(3) Uiso 1 1 d . U . . .
C2_2 C 0.2715(9) 0.3548(5) 0.3664(4) 0.061(3) Uiso 1 1 d . U . . .
C3_2 C 0.2180(10) 0.3132(6) 0.3461(5) 0.083(4) Uiso 1 1 d . U . . .
H3_2 H 0.227115 0.281672 0.363358 0.099 Uiso 1 1 calc R U . . .
C4_2 C 0.1482(11) 0.3170(6) 0.2988(5) 0.086(4) Uiso 1 1 d . U . . .
H4_2 H 0.106065 0.288568 0.285493 0.103 Uiso 1 1 calc R U . . .
C5_2 C 0.1409(10) 0.3620(5) 0.2719(5) 0.083(4) Uiso 1 1 d . U . . .
H5_2 H 0.097838 0.363221 0.239159 0.099 Uiso 1 1 calc R U . . .
C6_2 C 0.1955(10) 0.4051(5) 0.2918(5) 0.071(4) Uiso 1 1 d . U . . .
C7_2 C 0.2638(10) 0.4011(5) 0.3402(5) 0.068(4) Uiso 1 1 d . U . . .
H7_2 H 0.303956 0.429724 0.354565 0.082 Uiso 1 1 calc R U . . .
C8_2 C 0.1874(10) 0.4536(5) 0.2636(5) 0.073(4) Uiso 1 1 d . U . . .
C9_2 C 0.1743(10) 0.4553(5) 0.2117(5) 0.076(4) Uiso 1 1 d . U . . .
H9_2 H 0.169175 0.424265 0.193557 0.091 Uiso 1 1 calc R U . . .
C10_2 C 0.1687(13) 0.500000 0.1860(7) 0.066(5) Uiso 1 2 d S U P . .
C11_2 C 0.1507(15) 0.500000 0.1297(7) 0.085(6) Uiso 1 2 d S U P . .
H11A_2 H 0.148830 0.464877 0.117522 0.127 Uiso 0.5 1 calc R U P . .
H11B_2 H 0.082786 0.516703 0.115796 0.127 Uiso 0.5 1 calc R U P . .
H11C_2 H 0.208716 0.518420 0.119088 0.127 Uiso 0.5 1 calc R U P . .
C12_2 C 0.1948(14) 0.500000 0.2888(8) 0.078(6) Uiso 1 2 d S U P . .
H12_2 H 0.205168 0.500000 0.324265 0.094 Uiso 1 2 calc R U P . .
C13_2 C 0.6514(9) 0.3536(5) 0.4427(4) 0.048(3) Uiso 1 1 d . U . . .
C14_2 C 0.7308(9) 0.3557(5) 0.4113(4) 0.054(3) Uiso 1 1 d . U . . .
C15_2 C 0.7922(9) 0.3140(5) 0.4052(4) 0.062(4) Uiso 1 1 d . U . . .
H15_2 H 0.781445 0.282956 0.421374 0.074 Uiso 1 1 calc R U . . .
C16_2 C 0.8676(10) 0.3161(5) 0.3768(5) 0.073(4) Uiso 1 1 d . U . . .
H16_2 H 0.910215 0.287138 0.374066 0.087 Uiso 1 1 calc R U . . .
C17_2 C 0.8826(10) 0.3610(5) 0.3514(5) 0.078(4) Uiso 1 1 d . U . . .
H17_2 H 0.933258 0.362226 0.330443 0.094 Uiso 1 1 calc R U . . .
C18_2 C 0.8218(10) 0.4045(5) 0.3574(5) 0.067(4) Uiso 1 1 d . U . . .
C19_2 C 0.7473(9) 0.4009(4) 0.3869(4) 0.057(3) Uiso 1 1 d . U . . .
H19_2 H 0.705848 0.429961 0.390959 0.069 Uiso 1 1 calc R U . . .
C20_2 C 0.8358(10) 0.4538(5) 0.3316(5) 0.073(4) Uiso 1 1 d . U . . .
C21_2 C 0.8616(10) 0.4535(5) 0.2838(5) 0.080(4) Uiso 1 1 d . U . . .
H21_2 H 0.869763 0.422308 0.267472 0.096 Uiso 1 1 calc R U . . .
C22_2 C 0.8750(14) 0.500000 0.2608(7) 0.073(5) Uiso 1 2 d S U P . .
C23_2 C 0.8962(15) 0.500000 0.2079(7) 0.088(6) Uiso 1 2 d S U P . .
H23A_2 H 0.903726 0.464892 0.197103 0.132 Uiso 0.5 1 calc R U P . .
H23B_2 H 0.836646 0.516321 0.185165 0.132 Uiso 0.5 1 calc R U P . .
H23C_2 H 0.961999 0.518788 0.207474 0.132 Uiso 0.5 1 calc R U P . .
C24_2 C 0.8232(12) 0.500000 0.3549(7) 0.064(5) Uiso 1 2 d S U P . .
H23_2 H 0.805779 0.500000 0.387122 0.077 Uiso 1 2 calc R U P . .
C25_2 C 0.500000 0.1791(10) 0.500000 0.107(7) Uiso 1 2 d S U P . .

loop_
_atom_site_aniso_label
_atom_site_aniso_U_11
_atom_site_aniso_U_22
_atom_site_aniso_U_33
_atom_site_aniso_U_23
_atom_site_aniso_U_13
_atom_site_aniso_U_12
Mo1_1 0.0382(10) 0.1173(15) 0.0393(10) 0.000 0.0050(7) 0.000
Mo2_1 0.0395(11) 0.1271(15) 0.0379(10) 0.000 0.0058(8) 0.000
Mo1_2 0.0606(11) 0.0423(11) 0.0451(10) 0.000 0.0083(8) 0.000
Mo2_2 0.0558(10) 0.0400(11) 0.0439(10) 0.000 0.0057(8) 0.000

loop_
_atom_type_symbol
_atom_type_description
_atom_type_scat_dispersion_real
_atom_type_scat_dispersion_imag
_atom_type_scat_source
C C 0.0181 0.0091 'International Tables Vol C Tables 4.2.6.8 and 6.1.1.4'
H H 0.0000 0.0000 'International Tables Vol C Tables 4.2.6.8 and 6.1.1.4'
Mo Mo -0.0483 2.7339 'International Tables Vol C Tables 4.2.6.8 and 6.1.1.4'
O O 0.0492 0.0322 'International Tables Vol C Tables 4.2.6.8 and 6.1.1.4'
Cl Cl 0.3639 0.7018 'International Tables Vol C Tables 4.2.6.8 and 6.1.1.4'

loop_
_geom_angle_atom_site_label_1
_geom_angle_atom_site_label_2
_geom_angle_atom_site_label_3
_geom_angle
_geom_angle_site_symmetry_1
_geom_angle_site_symmetry_3
_geom_angle_publ_flag
Mo2_1 Mo1_1 O4_1 91.4(2) . 2_655 ?
Mo2_1 Mo1_1 O4_1 91.4(2) . 5_665 ?
O4_1 Mo1_1 O4_1 89.5(4) 2_655 5_665 ?
Mo2_1 Mo1_1 O1_1 91.8(2) . 6_565 ?
O4_1 Mo1_1 O1_1 176.6(3) 2_655 6_565 ?
O4_1 Mo1_1 O1_1 89.3(3) 5_665 6_565 ?
Mo2_1 Mo1_1 O1_1 91.8(2) . . ?
O4_1 Mo1_1 O1_1 89.3(3) 2_655 . ?
O4_1 Mo1_1 O1_1 176.6(3) 5_665 . ?
O1_1 Mo1_1 O1_1 91.8(4) 6_565 . ?
Mo2_1 Mo1_1 Cl_1 178.31(8) . . ?
O4_1 Mo1_1 Cl_1 89.8(2) 2_655 . ?
O4_1 Mo1_1 Cl_1 89.8(2) 5_665 . ?
O1_1 Mo1_1 Cl_1 87.0(2) 6_565 . ?
O1_1 Mo1_1 Cl_1 87.0(2) . . ?
Mo1_1 Mo2_1 O3_1 91.6(2) . 2_655 ?
Mo1_1 Mo2_1 O3_1 91.6(2) . 5_665 ?
O3_1 Mo2_1 O3_1 90.3(4) 2_655 5_665 ?
Mo1_1 Mo2_1 O2_1 91.1(2) . 6_565 ?
O3_1 Mo2_1 O2_1 177.1(3) 2_655 6_565 ?
O3_1 Mo2_1 O2_1 88.8(3) 5_665 6_565 ?
Mo1_1 Mo2_1 O2_1 91.1(2) . . ?
O3_1 Mo2_1 O2_1 88.8(3) 2_655 . ?
O3_1 Mo2_1 O2_1 177.1(3) 5_665 . ?
O2_1 Mo2_1 O2_1 92.0(4) 6_565 . ?
C1_1 O1_1 Mo1_1 118.7(8) . . ?
C1_1 O2_1 Mo2_1 119.5(8) . . ?
C20_1 O3_1 Mo2_1 119.6(8) . 5_665 ?
C20_1 O4_1 Mo1_1 118.8(8) . 5_665 ?
Mo1_1 Cl_1 Mo1_1 180.0 5_665 . ?
O2_1 C1_1 O1_1 118.6(12) . . ?
O2_1 C1_1 C2_1 121.1(12) . . ?
O1_1 C1_1 C2_1 120.2(12) . . ?
C3_1 C2_1 C7_1 117.5(12) . . ?
C3_1 C2_1 C1_1 122.5(12) . . ?
C7_1 C2_1 C1_1 119.9(12) . . ?
C4_1 C3_1 C2_1 120.3(13) . . ?
C4_1 C3_1 H3_1 119.8 . . ?
C2_1 C3_1 H3_1 119.8 . . ?
C3_1 C4_1 C5_1 122.1(14) . . ?
C3_1 C4_1 H4_1 118.9 . . ?
C5_1 C4_1 H4_1 118.9 . . ?
C6_1 C5_1 C4_1 117.6(13) . . ?
C6_1 C5_1 H5_1 121.2 . . ?
C4_1 C5_1 H5_1 121.2 . . ?
C7_1 C6_1 C5_1 119.8(13) . . ?
C7_1 C6_1 C8_1 120.3(12) . . ?
C5_1 C6_1 C8_1 119.9(12) . . ?
C6_1 C7_1 C2_1 122.5(12) . . ?
C6_1 C7_1 H7_1 118.8 . . ?
C2_1 C7_1 H7_1 118.8 . . ?
C9_1 C8_1 C13_1 119.3(12) . . ?
C9_1 C8_1 C6_1 120.7(12) . . ?
C13_1 C8_1 C6_1 119.9(12) . . ?
C10_1 C9_1 C8_1 120.5(13) . . ?
C10_1 C9_1 H9_1 119.8 . . ?
C8_1 C9_1 H9_1 119.8 . . ?
C9_1 C10_1 C11_1 119.4(13) . . ?
C9_1 C10_1 C21_1 120.4(13) . . ?
C11_1 C10_1 C21_1 120.2(12) . . ?
C12_1 C11_1 C10_1 121.3(13) . . ?
C12_1 C11_1 H11_1 119.4 . . ?
C10_1 C11_1 H11_1 119.4 . . ?
C11_1 C12_1 C13_1 118.8(13) . . ?
C11_1 C12_1 C14_1 121.9(12) . . ?
C13_1 C12_1 C14_1 119.1(12) . . ?
C12_1 C13_1 C8_1 120.7(13) . . ?
C12_1 C13_1 H13_1 119.7 . . ?
C8_1 C13_1 H13_1 119.7 . . ?
C19_1 C14_1 C15_1 117.4(12) . . ?
C19_1 C14_1 C12_1 122.3(12) . . ?
C15_1 C14_1 C12_1 120.3(12) . . ?
C16_1 C15_1 C14_1 118.5(13) . . ?
C16_1 C15_1 H15_1 120.8 . . ?
C14_1 C15_1 H15_1 120.8 . . ?
C17_1 C16_1 C15_1 123.4(14) . . ?
C17_1 C16_1 H16_1 118.3 . . ?
C15_1 C16_1 H16_1 118.3 . . ?
C16_1 C17_1 C18_1 118.6(13) . . ?
C16_1 C17_1 H17_1 120.7 . . ?
C18_1 C17_1 H17_1 120.7 . . ?
C19_1 C18_1 C17_1 118.0(12) . . ?
C19_1 C18_1 C20_1 121.1(12) . . ?
C17_1 C18_1 C20_1 120.8(12) . . ?
C14_1 C19_1 C18_1 124.2(13) . . ?
C14_1 C19_1 H19_1 117.9 . . ?
C18_1 C19_1 H19_1 117.9 . . ?
O3_1 C20_1 O4_1 118.4(11) . . ?
O3_1 C20_1 C18_1 122.6(12) . . ?
O4_1 C20_1 C18_1 118.5(12) . . ?
C10_1 C21_1 H21A_1 109.5 . . ?
C10_1 C21_1 H21B_1 109.5 . . ?
H21A_1 C21_1 H21B_1 109.5 . . ?
C10_1 C21_1 H21C_1 109.5 . . ?
H21A_1 C21_1 H21C_1 109.5 . . ?
H21B_1 C21_1 H21C_1 109.5 . . ?
O1_2 Mo1_2 O1_2 177.0(4) 2_656 . ?
O1_2 Mo1_2 O3_2 91.4(3) 2_656 . ?
O1_2 Mo1_2 O3_2 88.4(3) . . ?
O1_2 Mo1_2 O3_2 88.4(3) 2_656 2_656 ?
O1_2 Mo1_2 O3_2 91.4(3) . 2_656 ?
O3_2 Mo1_2 O3_2 175.5(4) . 2_656 ?
O1_2 Mo1_2 Mo2_2 91.5(2) 2_656 . ?
O1_2 Mo1_2 Mo2_2 91.5(2) . . ?
O3_2 Mo1_2 Mo2_2 92.3(2) . . ?
O3_2 Mo1_2 Mo2_2 92.3(2) 2_656 . ?
O1_2 Mo1_2 O5_2 88.5(2) 2_656 . ?
O1_2 Mo1_2 O5_2 88.5(2) . . ?
O3_2 Mo1_2 O5_2 87.7(2) . . ?
O3_2 Mo1_2 O5_2 87.7(2) 2_656 . ?
Mo2_2 Mo1_2 O5_2 180.0 . . ?
Mo1_2 Mo2_2 O2_2 91.07(19) . . ?
Mo1_2 Mo2_2 O2_2 91.07(19) . 2_656 ?
O2_2 Mo2_2 O2_2 177.9(4) . 2_656 ?
Mo1_2 Mo2_2 O4_2 90.73(19) . 2_656 ?
O2_2 Mo2_2 O4_2 90.6(2) . 2_656 ?
O2_2 Mo2_2 O4_2 89.4(2) 2_656 2_656 ?
Mo1_2 Mo2_2 O4_2 90.7(2) . . ?
O2_2 Mo2_2 O4_2 89.4(2) . . ?
O2_2 Mo2_2 O4_2 90.6(2) 2_656 . ?
O4_2 Mo2_2 O4_2 178.5(4) 2_656 . ?
Mo1_2 Mo2_2 O6_2 180.0 . . ?
O2_2 Mo2_2 O6_2 88.93(19) . . ?
O2_2 Mo2_2 O6_2 88.93(19) 2_656 . ?
O4_2 Mo2_2 O6_2 89.27(19) 2_656 . ?
O4_2 Mo2_2 O6_2 89.27(19) . . ?
C1_2 O1_2 Mo1_2 118.9(7) . . ?
C1_2 O2_2 Mo2_2 117.4(7) . . ?
C13_2 O3_2 Mo1_2 117.7(7) . . ?
C13_2 O4_2 Mo2_2 117.5(7) . . ?
C25_2 O6_2 Mo2_2 180.0 . . ?
O1_2 C1_2 O2_2 121.0(10) . . ?
O1_2 C1_2 C2_2 118.4(11) . . ?
O2_2 C1_2 C2_2 120.5(11) . . ?
C3_2 C2_2 C7_2 121.0(12) . . ?
C3_2 C2_2 C1_2 121.9(12) . . ?
C7_2 C2_2 C1_2 116.9(11) . . ?
C2_2 C3_2 C4_2 119.5(14) . . ?
C2_2 C3_2 H3_2 120.2 . . ?
C4_2 C3_2 H3_2 120.2 . . ?
C5_2 C4_2 C3_2 120.3(14) . . ?
C5_2 C4_2 H4_2 119.9 . . ?
C3_2 C4_2 H4_2 119.9 . . ?
C6_2 C5_2 C4_2 121.1(13) . . ?
C6_2 C5_2 H5_2 119.4 . . ?
C4_2 C5_2 H5_2 119.4 . . ?
C5_2 C6_2 C7_2 117.9(12) . . ?
C5_2 C6_2 C8_2 121.6(12) . . ?
C7_2 C6_2 C8_2 120.5(12) . . ?
C2_2 C7_2 C6_2 120.0(12) . . ?
C2_2 C7_2 H7_2 120.0 . . ?
C6_2 C7_2 H7_2 120.0 . . ?
C9_2 C8_2 C12_2 117.0(14) . . ?
C9_2 C8_2 C6_2 122.5(12) . . ?
C12_2 C8_2 C6_2 120.5(12) . . ?
C10_2 C9_2 C8_2 122.3(15) . . ?
C10_2 C9_2 H9_2 118.8 . . ?
C8_2 C9_2 H9_2 118.8 . . ?
C9_2 C10_2 C9_2 119.1(18) 6_565 . ?
C9_2 C10_2 C11_2 120.4(9) 6_565 . ?
C9_2 C10_2 C11_2 120.4(9) . . ?
C10_2 C11_2 H11A_2 109.5 . . ?
C10_2 C11_2 H11B_2 109.5 . . ?
H11A_2 C11_2 H11B_2 109.5 . . ?
C10_2 C11_2 H11C_2 109.5 . . ?
H11A_2 C11_2 H11C_2 109.5 . . ?
H11B_2 C11_2 H11C_2 109.5 . . ?
C10_2 C11_2 H11A_2 109.47(3) . 6_565 ?
H11A_2 C11_2 H11A_2 140.9 . 6_565 ?
H11B_2 C11_2 H11A_2 59.2 . 6_565 ?
H11C_2 C11_2 H11A_2 53.3 . 6_565 ?
C10_2 C11_2 H11B_2 109.5(8) . 6_565 ?
H11A_2 C11_2 H11B_2 59.2 . 6_565 ?
H11B_2 C11_2 H11B_2 53.3 . 6_565 ?
H11C_2 C11_2 H11B_2 140.9 . 6_565 ?
H11A_2 C11_2 H11B_2 109.5 6_565 6_565 ?
C10_2 C11_2 H11C_2 109.5(8) . 6_565 ?
H11A_2 C11_2 H11C_2 53.3 . 6_565 ?
H11B_2 C11_2 H11C_2 140.9 . 6_565 ?
H11C_2 C11_2 H11C_2 59.2 . 6_565 ?
H11A_2 C11_2 H11C_2 109.5 6_565 6_565 ?
H11B_2 C11_2 H11C_2 109.5 6_565 6_565 ?
C8_2 C12_2 C8_2 122.2(19) . 6_565 ?
C8_2 C12_2 H12_2 118.9 . . ?
C8_2 C12_2 H12_2 118.9 6_565 . ?
O4_2 C13_2 O3_2 121.8(10) . . ?
O4_2 C13_2 C14_2 120.4(11) . . ?
O3_2 C13_2 C14_2 117.7(11) . . ?
C15_2 C14_2 C19_2 118.3(11) . . ?
C15_2 C14_2 C13_2 121.5(11) . . ?
C19_2 C14_2 C13_2 120.2(11) . . ?
C16_2 C15_2 C14_2 121.6(12) . . ?
C16_2 C15_2 H15_2 119.2 . . ?
C14_2 C15_2 H15_2 119.2 . . ?
C15_2 C16_2 C17_2 120.2(13) . . ?
C15_2 C16_2 H16_2 119.9 . . ?
C17_2 C16_2 H16_2 119.9 . . ?
C16_2 C17_2 C18_2 119.3(13) . . ?
C16_2 C17_2 H17_2 120.3 . . ?
C18_2 C17_2 H17_2 120.3 . . ?
C19_2 C18_2 C17_2 118.7(12) . . ?
C19_2 C18_2 C20_2 119.8(12) . . ?
C17_2 C18_2 C20_2 121.5(12) . . ?
C18_2 C19_2 C14_2 121.9(12) . . ?
C18_2 C19_2 H19_2 119.1 . . ?
C14_2 C19_2 H19_2 119.1 . . ?
C24_2 C20_2 C21_2 119.9(14) . . ?
C24_2 C20_2 C18_2 120.1(12) . . ?
C21_2 C20_2 C18_2 120.0(12) . . ?
C22_2 C21_2 C20_2 118.9(14) . . ?
C22_2 C21_2 H21_2 120.6 . . ?
C20_2 C21_2 H21_2 120.6 . . ?
C21_2 C22_2 C21_2 121.6(18) 6_565 . ?
C21_2 C22_2 C23_2 119.1(9) 6_565 . ?
C21_2 C22_2 C23_2 119.1(9) . . ?
C22_2 C23_2 H23A_2 109.5 . . ?
C22_2 C23_2 H23B_2 109.5 . . ?
H23A_2 C23_2 H23B_2 109.5 . . ?
C22_2 C23_2 H23C_2 109.5 . . ?
H23A_2 C23_2 H23C_2 109.5 . . ?
H23B_2 C23_2 H23C_2 109.5 . . ?
C22_2 C23_2 H23A_2 109.47(4) . 6_565 ?
H23A_2 C23_2 H23A_2 140.8 . 6_565 ?
H23B_2 C23_2 H23A_2 60.5 . 6_565 ?
H23C_2 C23_2 H23A_2 51.9 . 6_565 ?
C22_2 C23_2 H23B_2 109.5(9) . 6_565 ?
H23A_2 C23_2 H23B_2 60.5 . 6_565 ?
H23B_2 C23_2 H23B_2 51.9 . 6_565 ?
H23C_2 C23_2 H23B_2 140.8 . 6_565 ?
H23A_2 C23_2 H23B_2 109.5 6_565 6_565 ?
C22_2 C23_2 H23C_2 109.5(8) . 6_565 ?
H23A_2 C23_2 H23C_2 51.9 . 6_565 ?
H23B_2 C23_2 H23C_2 140.8 . 6_565 ?
H23C_2 C23_2 H23C_2 60.5 . 6_565 ?
H23A_2 C23_2 H23C_2 109.5 6_565 6_565 ?
H23B_2 C23_2 H23C_2 109.5 6_565 6_565 ?
C20_2 C24_2 C20_2 120.9(18) . 6_565 ?
C20_2 C24_2 H23_2 119.6 . . ?
C20_2 C24_2 H23_2 119.6 6_565 . ?

loop_
_geom_bond_atom_site_label_1
_geom_bond_atom_site_label_2
_geom_bond_distance
_geom_bond_site_symmetry_2
_geom_bond_publ_flag
Mo1_1 Mo2_1 2.100(2) . ?
Mo1_1 O4_1 2.107(7) 2_655 ?
Mo1_1 O4_1 2.107(7) 5_665 ?
Mo1_1 O1_1 2.113(8) 6_565 ?
Mo1_1 O1_1 2.113(8) . ?
Mo1_1 Cl_1 2.7385(14) . ?
Mo2_1 O3_1 2.101(7) 2_655 ?
Mo2_1 O3_1 2.101(7) 5_665 ?
Mo2_1 O2_1 2.109(8) 6_565 ?
Mo2_1 O2_1 2.109(8) . ?
O1_1 C1_1 1.282(13) . ?
O2_1 C1_1 1.285(13) . ?
O3_1 C20_1 1.275(12) . ?
O4_1 C20_1 1.301(12) . ?
C1_1 C2_1 1.439(16) . ?
C2_1 C3_1 1.377(15) . ?
C2_1 C7_1 1.413(15) . ?
C3_1 C4_1 1.378(16) . ?
C3_1 H3_1 0.9500 . ?
C4_1 C5_1 1.407(16) . ?
C4_1 H4_1 0.9500 . ?
C5_1 C6_1 1.392(16) . ?
C5_1 H5_1 0.9500 . ?
C6_1 C7_1 1.370(15) . ?
C6_1 C8_1 1.514(16) . ?
C7_1 H7_1 0.9500 . ?
C8_1 C9_1 1.392(16) . ?
C8_1 C13_1 1.396(16) . ?
C9_1 C10_1 1.376(16) . ?
C9_1 H9_1 0.9500 . ?
C10_1 C11_1 1.399(16) . ?
C10_1 C21_1 1.501(17) . ?
C11_1 C12_1 1.374(15) . ?
C11_1 H11_1 0.9500 . ?
C12_1 C13_1 1.395(16) . ?
C12_1 C14_1 1.489(16) . ?
C13_1 H13_1 0.9500 . ?
C14_1 C19_1 1.376(15) . ?
C14_1 C15_1 1.405(15) . ?
C15_1 C16_1 1.403(16) . ?
C15_1 H15_1 0.9500 . ?
C16_1 C17_1 1.362(15) . ?
C16_1 H16_1 0.9500 . ?
C17_1 C18_1 1.404(15) . ?
C17_1 H17_1 0.9500 . ?
C18_1 C19_1 1.391(15) . ?
C18_1 C20_1 1.438(15) . ?
C19_1 H19_1 0.9500 . ?
C21_1 H21A_1 0.9800 . ?
C21_1 H21B_1 0.9800 . ?
C21_1 H21C_1 0.9800 . ?
Mo1_2 O1_2 2.090(7) 2_656 ?
Mo1_2 O1_2 2.090(7) . ?
Mo1_2 O3_2 2.099(7) . ?
Mo1_2 O3_2 2.099(7) 2_656 ?
Mo1_2 Mo2_2 2.1121(19) . ?
Mo1_2 O5_2 2.8315(14) . ?
Mo2_2 O2_2 2.124(6) . ?
Mo2_2 O2_2 2.124(6) 2_656 ?
Mo2_2 O4_2 2.131(7) 2_656 ?
Mo2_2 O4_2 2.131(7) . ?
Mo2_2 O6_2 2.364(14) . ?
O1_2 C1_2 1.264(11) . ?
O2_2 C1_2 1.270(11) . ?
O3_2 C13_2 1.271(11) . ?
O4_2 C13_2 1.272(11) . ?
O6_2 C25_2 1.13(2) . ?
C1_2 C2_2 1.459(15) . ?
C2_2 C3_2 1.349(15) . ?
C2_2 C7_2 1.405(15) . ?
C3_2 C4_2 1.416(16) . ?
C3_2 H3_2 0.9500 . ?
C4_2 C5_2 1.385(16) . ?
C4_2 H4_2 0.9500 . ?
C5_2 C6_2 1.385(15) . ?
C5_2 H5_2 0.9500 . ?
C6_2 C7_2 1.431(16) . ?
C6_2 C8_2 1.482(16) . ?
C7_2 H7_2 0.9500 . ?
C8_2 C9_2 1.395(15) . ?
C8_2 C12_2 1.394(14) . ?
C9_2 C10_2 1.363(14) . ?
C9_2 H9_2 0.9500 . ?
C10_2 C11_2 1.51(2) . ?
C11_2 H11A_2 0.9800 . ?
C11_2 H11B_2 0.9800 . ?
C11_2 H11C_2 0.9800 . ?
C11_2 H11A_2 0.9800 6_565 ?
C11_2 H11B_2 0.9800 6_565 ?
C11_2 H11C_2 0.9800 6_565 ?
C12_2 H12_2 0.9500 . ?
C13_2 C14_2 1.460(15) . ?
C14_2 C15_2 1.380(14) . ?
C14_2 C19_2 1.398(14) . ?
C15_2 C16_2 1.361(15) . ?
C15_2 H15_2 0.9500 . ?
C16_2 C17_2 1.401(15) . ?
C16_2 H16_2 0.9500 . ?
C17_2 C18_2 1.411(15) . ?
C17_2 H17_2 0.9500 . ?
C18_2 C19_2 1.374(15) . ?
C18_2 C20_2 1.505(16) . ?
C19_2 H19_2 0.9500 . ?
C20_2 C24_2 1.395(14) . ?
C20_2 C21_2 1.409(16) . ?
C21_2 C22_2 1.400(14) . ?
C21_2 H21_2 0.9500 . ?
C22_2 C23_2 1.52(2) . ?
C23_2 H23A_2 0.9800 . ?
C23_2 H23B_2 0.9800 . ?
C23_2 H23C_2 0.9800 . ?
C23_2 H23A_2 0.9800 6_565 ?
C23_2 H23B_2 0.9800 6_565 ?
C23_2 H23C_2 0.9800 6_565 ?
C24_2 H23_2 0.9500 . ?
